data_4303478
loop_
_publ_author_name
'Fuyu Zhuge'
'Biao Wu'
'Jianjun Liang'
'Jin Yang'
'Yanyan Liu'
'Chuandong Jia'
'Christoph Janiak'
'Ning Tang'
'Xiao-Juan Yang'

_publ_section_title
;
Full- or Half-Encapsulation of Sulfate Anion by a Tris(3-pyridylurea)
Receptor: Effect of the Secondary Coordination Sphere
;
_journal_name_full 'Inorganic Chemistry'
_journal_page_first 10249
_journal_page_last 10256
_journal_paper_doi 10.1021/ic9012685
_journal_volume 48
_journal_year 2009
_chemical_formula_sum 'C54 H80 Fe N22 O17 S'
_chemical_formula_weight 1397.31
_chemical_name_systematic
; 
 ? 
;
_space_group_IT_number 167
_symmetry_cell_setting trigonal
_symmetry_space_group_name_Hall '-R 3 2"c'
_symmetry_space_group_name_H-M 'R -3 c :H'
_atom_sites_solution_hydrogens geom
_atom_sites_solution_primary direct
_atom_sites_solution_secondary difmap
_audit_creation_method SHELXL-97
_cell_angle_alpha 90.00
_cell_angle_beta 90.00
_cell_angle_gamma 120.00
_cell_formula_units_Z 12
_cell_length_a 13.8120(14)
_cell_length_b 13.8120(14)
_cell_length_c 121.731(10)
_cell_measurement_temperature 293(2)
_cell_volume 20112(3)
_computing_cell_refinement 'Bruker SMART'
_computing_data_collection 'Bruker SMART APEX II'
_computing_data_reduction 'Bruker SAINT'
_computing_structure_refinement 'SHELXL-97 (Sheldrick, 1997)'
_computing_structure_solution 'SHELXS-97 (Sheldrick, 1990)'
_diffrn_ambient_temperature 293(2)
_diffrn_measured_fraction_theta_full 0.998
_diffrn_measured_fraction_theta_max 0.998
_diffrn_measurement_device_type 'Bruker APEX II area detector'
_diffrn_measurement_method '\w scans'
_diffrn_radiation_monochromator graphite
_diffrn_radiation_source 'fine-focus sealed tube'
_diffrn_radiation_type MoK\a
_diffrn_radiation_wavelength 0.71073
_diffrn_reflns_av_R_equivalents 0.1247
_diffrn_reflns_av_sigmaI/netI 0.1312
_diffrn_reflns_limit_h_max 17
_diffrn_reflns_limit_h_min -14
_diffrn_reflns_limit_k_max 17
_diffrn_reflns_limit_k_min -17
_diffrn_reflns_limit_l_max 149
_diffrn_reflns_limit_l_min -151
_diffrn_reflns_number 34970
_diffrn_reflns_theta_full 26.46
_diffrn_reflns_theta_max 26.46
_diffrn_reflns_theta_min 1.74
_exptl_absorpt_coefficient_mu 0.339
_exptl_absorpt_correction_T_max 0.9171
_exptl_absorpt_correction_T_min 0.8821
_exptl_absorpt_correction_type multi-scan
_exptl_absorpt_process_details SADABS
_exptl_crystal_colour red
_exptl_crystal_density_diffrn 1.384
_exptl_crystal_density_method 'not measured'
_exptl_crystal_description block
_exptl_crystal_F_000 8832
_exptl_crystal_size_max 0.38
_exptl_crystal_size_mid 0.32
_exptl_crystal_size_min 0.26
_refine_diff_density_max 0.603
_refine_diff_density_min -0.277
_refine_diff_density_rms 0.076
_refine_ls_extinction_method none
_refine_ls_goodness_of_fit_ref 0.761
_refine_ls_hydrogen_treatment constr
_refine_ls_matrix_type full
_refine_ls_number_parameters 286
_refine_ls_number_reflns 4625
_refine_ls_number_restraints 0
_refine_ls_restrained_S_all 0.761
_refine_ls_R_factor_all 0.2071
_refine_ls_R_factor_gt 0.0863
_refine_ls_shift/su_max 0.000
_refine_ls_shift/su_mean 0.000
_refine_ls_structure_factor_coef Fsqd
_refine_ls_weighting_details 'calc w=1/[\s^2^(Fo^2^)+(0.1670P)^2^+0.0000P] where P=(Fo^2^+2Fc^2^)/3'
_refine_ls_weighting_scheme calc
_refine_ls_wR_factor_gt 0.2384
_refine_ls_wR_factor_ref 0.2793
_reflns_number_gt 1269
_reflns_number_total 4625
_reflns_threshold_expression >2sigma(I)
_cod_data_source_file ic9012685_si_002_1.cif
_cod_data_source_block Fe(DABP)3LSO4(H2O)10
_cod_depositor_comments
;
The following automatic conversions were performed:
'_symmetry_cell_setting' value 'Trigonal' changed to 'trigonal' according
to '/home/saulius/struct/CIF-dictionaries/cif_core.dic' dictionary named
'cif_core.dic' version 2.4.1 from
2010-06-29.

'_exptl_absorpt_correction_type' value 'Multi-scan' changed
to 'multi-scan' according to
'/home/saulius/struct/CIF-dictionaries/cif_core.dic' dictionary named
'cif_core.dic' version 2.4.1 from 2010-06-29.

Automatic conversion script
Id: cif_fix_enum 1527 2010-12-29 10:47:43Z saulius 
;
_cod_original_sg_symbol_H-M 'R -3 c'
_cod_database_code 4303478

loop_
_symmetry_equiv_pos_as_xyz
'x, y, z'
'-y, x-y, z'
'-x+y, -x, z'
'y, x, -z+1/2'
'-x, -x+y, -z+1/2'
'x-y, -y, -z+1/2'
'x+2/3, y+1/3, z+1/3'
'-y+2/3, x-y+1/3, z+1/3'
'-x+y+2/3, -x+1/3, z+1/3'
'y+2/3, x+1/3, -z+5/6'
'-x+2/3, -x+y+1/3, -z+5/6'
'x-y+2/3, -y+1/3, -z+5/6'
'x+1/3, y+2/3, z+2/3'
'-y+1/3, x-y+2/3, z+2/3'
'-x+y+1/3, -x+2/3, z+2/3'
'y+1/3, x+2/3, -z+7/6'
'-x+1/3, -x+y+2/3, -z+7/6'
'x-y+1/3, -y+2/3, -z+7/6'
'-x, -y, -z'
'y, -x+y, -z'
'x-y, x, -z'
'-y, -x, z-1/2'
'x, x-y, z-1/2'
'-x+y, y, z-1/2'
'-x+2/3, -y+1/3, -z+1/3'
'y+2/3, -x+y+1/3, -z+1/3'
'x-y+2/3, x+1/3, -z+1/3'
'-y+2/3, -x+1/3, z-1/6'
'x+2/3, x-y+1/3, z-1/6'
'-x+y+2/3, y+1/3, z-1/6'
'-x+1/3, -y+2/3, -z+2/3'
'y+1/3, -x+y+2/3, -z+2/3'
'x-y+1/3, x+2/3, -z+2/3'
'-y+1/3, -x+2/3, z+1/6'
'x+1/3, x-y+2/3, z+1/6'
'-x+y+1/3, y+2/3, z+1/6'

loop_
_atom_site_label
_atom_site_type_symbol
_atom_site_fract_x
_atom_site_fract_y
_atom_site_fract_z
_atom_site_U_iso_or_equiv
_atom_site_adp_type
_atom_site_occupancy
_atom_site_symmetry_multiplicity
_atom_site_calc_flag
_atom_site_refinement_flags
_atom_site_disorder_assembly
_atom_site_disorder_group
Fe1 Fe 0.0000 0.0000 0.037755(10) 0.0725(5) Uani 1 3 d S . .
S1 S 0.3333 0.6667 0.03624(3) 0.0989(9) Uani 1 3 d S . .
N1 N 0.1238(3) 0.1222(4) 0.04610(4) 0.0758(12) Uani 1 1 d . . .
N2 N 0.3164(4) 0.1873(4) 0.06921(4) 0.1109(17) Uani 1 1 d . . .
H2A H 0.2920 0.1213 0.0718 0.133 Uiso 1 1 calc R . .
H2B H 0.3720 0.2438 0.0723 0.133 Uiso 1 1 calc R . .
N3 N 0.0153(4) 0.1270(4) 0.02897(4) 0.0798(13) Uani 1 1 d . . .
N4 N -0.0880(6) 0.2011(5) 0.00475(5) 0.149(2) Uani 1 1 d . . .
H4B H -0.0705 0.2591 0.0008 0.179 Uiso 1 1 calc R . .
H4C H -0.1429 0.1371 0.0029 0.179 Uiso 1 1 calc R . .
N5 N -0.1093(8) 0.4197(8) 0.02468(6) 0.146(2) Uani 1 1 d . . .
N6 N 0.0654(6) 0.4633(5) 0.04864(7) 0.127(2) Uani 1 1 d . . .
H6A H 0.1207 0.5238 0.0461 0.153 Uiso 1 1 calc R . .
N7 N 0.1845(6) 0.4842(5) 0.06266(6) 0.1279(19) Uani 1 1 d . . .
H7B H 0.2354 0.5328 0.0584 0.154 Uiso 1 1 calc R . .
N8 N 0.3333 0.6667 0.07767(7) 0.108(3) Uani 1 3 d S . .
C1 C 0.1765(5) 0.1119(5) 0.05512(5) 0.0813(16) Uani 1 1 d . . .
H1A H 0.1514 0.0411 0.0581 0.098 Uiso 1 1 calc R . .
C2 C 0.2658(5) 0.2026(6) 0.06004(5) 0.0896(17) Uani 1 1 d . . .
C3 C 0.3006(5) 0.3100(5) 0.05584(7) 0.105(2) Uani 1 1 d . . .
H3A H 0.3584 0.3734 0.0591 0.126 Uiso 1 1 calc R . .
C4 C 0.2465(5) 0.3178(5) 0.04680(6) 0.0969(18) Uani 1 1 d . . .
H4A H 0.2696 0.3881 0.0438 0.116 Uiso 1 1 calc R . .
C5 C 0.1592(5) 0.2259(5) 0.04187(5) 0.0785(15) Uani 1 1 d . . .
C6 C 0.0983(5) 0.2271(5) 0.03225(5) 0.0767(15) Uani 1 1 d . . .
C7 C 0.1219(6) 0.3227(5) 0.02633(6) 0.0994(19) Uani 1 1 d . . .
H7A H 0.1791 0.3925 0.0285 0.119 Uiso 1 1 calc R . .
C8 C 0.0588(8) 0.3125(7) 0.01707(6) 0.117(2) Uani 1 1 d . . .
H8A H 0.0764 0.3757 0.0129 0.140 Uiso 1 1 calc R . .
C9 C -0.0294(7) 0.2104(7) 0.01393(6) 0.106(2) Uani 1 1 d . . .
C10 C -0.0460(5) 0.1189(5) 0.02000(5) 0.0921(17) Uani 1 1 d . . .
H10A H -0.1021 0.0484 0.0178 0.111 Uiso 1 1 calc R . .
C11 C -0.0266(7) 0.4636(8) 0.03264(10) 0.138(3) Uani 1 1 d . . .
H11A H 0.0337 0.5352 0.0316 0.165 Uiso 1 1 calc R . .
C12 C -0.0286(9) 0.4072(8) 0.04202(9) 0.122(3) Uani 1 1 d . . .
C13 C -0.1121(9) 0.3036(9) 0.04298(8) 0.150(3) Uani 1 1 d . . .
H13A H -0.1109 0.2603 0.0488 0.181 Uiso 1 1 calc R . .
C14 C -0.2004(10) 0.2572(9) 0.03582(10) 0.204(6) Uani 1 1 d . . .
H14A H -0.2635 0.1890 0.0374 0.245 Uiso 1 1 calc R . .
C15 C -0.1946(8) 0.3109(10) 0.02654(11) 0.165(4) Uani 1 1 d . . .
H15A H -0.2491 0.2747 0.0212 0.198 Uiso 1 1 calc R . .
C16 C 0.0765(8) 0.4308(7) 0.05860(10) 0.123(3) Uani 1 1 d . . .
C17 C 0.2213(8) 0.4674(6) 0.07320(7) 0.157(3) Uani 1 1 d . . .
H17A H 0.2898 0.4649 0.0722 0.189 Uiso 1 1 calc R . .
H17B H 0.1652 0.3959 0.0762 0.189 Uiso 1 1 calc R . .
C18 C 0.2414(7) 0.5559(7) 0.08109(6) 0.147(3) Uani 1 1 d . . .
H18A H 0.2592 0.5370 0.0882 0.176 Uiso 1 1 calc R . .
H18B H 0.1735 0.5597 0.0819 0.176 Uiso 1 1 calc R . .
O1 O 0.0049(5) 0.3528(5) 0.06397(5) 0.182(3) Uani 1 1 d . . .
O2 O 0.3333 0.6667 0.04786(9) 0.201(5) Uani 1 3 d S . .
O3 O 0.3671(6) 0.5908(5) 0.03318(6) 0.206(3) Uani 1 1 d . . .
O4 O 0.3639(9) 0.5408(11) 0.00854(8) 0.359(7) Uani 1 1 d . . .
O5 O 0.4562(13) 0.3929(11) 0.00586(8) 0.426(9) Uani 1 1 d . . .
O6 O -0.1460(9) 0.4461(10) 0.07314(12) 0.409(8) Uani 1 1 d . . .
O7 O -0.3333 0.3333 0.0597(2) 0.514(19) Uani 1 3 d S . .

loop_
_atom_site_aniso_label
_atom_site_aniso_U_11
_atom_site_aniso_U_22
_atom_site_aniso_U_33
_atom_site_aniso_U_23
_atom_site_aniso_U_13
_atom_site_aniso_U_12
Fe1 0.0684(6) 0.0684(6) 0.0808(9) 0.000 0.000 0.0342(3)
S1 0.0991(13) 0.0991(13) 0.098(2) 0.000 0.000 0.0495(7)
N1 0.062(3) 0.071(3) 0.087(3) -0.004(3) 0.010(3) 0.027(2)
N2 0.086(3) 0.117(4) 0.106(4) -0.014(3) -0.018(3) 0.033(3)
N3 0.075(3) 0.080(3) 0.085(3) 0.013(3) 0.008(3) 0.039(3)
N4 0.216(7) 0.125(5) 0.112(4) 0.006(4) -0.045(5) 0.089(5)
N5 0.136(6) 0.151(7) 0.166(6) 0.018(5) 0.025(6) 0.083(6)
N6 0.106(5) 0.105(5) 0.154(6) -0.003(5) -0.020(5) 0.039(4)
N7 0.149(6) 0.095(4) 0.114(5) 0.003(4) 0.015(4) 0.042(4)
N8 0.112(4) 0.112(4) 0.101(6) 0.000 0.000 0.056(2)
C1 0.069(4) 0.093(4) 0.075(4) -0.004(3) -0.004(3) 0.035(4)
C2 0.071(4) 0.106(5) 0.086(4) -0.010(4) 0.001(4) 0.040(4)
C3 0.082(4) 0.067(4) 0.147(6) -0.010(4) 0.002(5) 0.022(3)
C4 0.087(5) 0.068(4) 0.131(6) -0.006(4) 0.007(4) 0.034(4)
C5 0.069(4) 0.068(4) 0.100(4) -0.003(4) 0.013(4) 0.035(3)
C6 0.077(4) 0.071(4) 0.087(4) 0.009(3) 0.018(3) 0.040(4)
C7 0.116(5) 0.069(4) 0.108(5) 0.008(4) 0.022(4) 0.043(4)
C8 0.181(8) 0.130(7) 0.080(5) 0.030(5) 0.035(5) 0.107(7)
C9 0.120(6) 0.095(5) 0.101(6) -0.008(5) -0.004(5) 0.052(5)
C10 0.100(4) 0.087(4) 0.095(4) 0.013(4) 0.000(4) 0.051(4)
C11 0.104(6) 0.128(7) 0.174(8) -0.034(8) -0.014(6) 0.053(5)
C12 0.137(8) 0.094(6) 0.154(8) 0.031(6) 0.036(7) 0.072(7)
C13 0.117(7) 0.156(9) 0.177(9) 0.038(7) 0.006(7) 0.066(7)
C14 0.154(9) 0.174(9) 0.230(11) 0.097(9) -0.048(9) 0.040(8)
C15 0.109(7) 0.143(9) 0.237(12) -0.021(8) 0.000(7) 0.057(7)
C16 0.101(7) 0.088(6) 0.158(8) -0.006(6) 0.031(7) 0.031(5)
C17 0.215(9) 0.096(6) 0.114(6) 0.015(5) 0.010(7) 0.043(6)
C18 0.145(7) 0.142(7) 0.120(6) 0.024(6) 0.007(5) 0.047(6)
O1 0.149(5) 0.129(4) 0.208(6) 0.034(4) 0.054(4) 0.025(4)
O2 0.238(8) 0.238(8) 0.126(8) 0.000 0.000 0.119(4)
O3 0.224(7) 0.164(5) 0.285(7) -0.035(5) -0.001(6) 0.137(5)
O4 0.270(10) 0.469(18) 0.270(8) -0.123(11) -0.019(8) 0.134(11)
O5 0.58(2) 0.444(15) 0.274(11) -0.202(11) -0.246(14) 0.269(17)
O6 0.318(13) 0.303(13) 0.60(2) 0.162(13) -0.031(14) 0.146(11)
O7 0.62(3) 0.62(3) 0.30(2) 0.000 0.000 0.311(16)

loop_
_atom_type_symbol
_atom_type_description
_atom_type_scat_dispersion_real
_atom_type_scat_dispersion_imag
_atom_type_scat_source
C C 0.0033 0.0016 'International Tables Vol C Tables 4.2.6.8 and 6.1.1.4'
H H 0.0000 0.0000 'International Tables Vol C Tables 4.2.6.8 and 6.1.1.4'
Fe Fe 0.3463 0.8444 'International Tables Vol C Tables 4.2.6.8 and 6.1.1.4'
N N 0.0061 0.0033 'International Tables Vol C Tables 4.2.6.8 and 6.1.1.4'
O O 0.0106 0.0060 'International Tables Vol C Tables 4.2.6.8 and 6.1.1.4'
S S 0.1246 0.1234 'International Tables Vol C Tables 4.2.6.8 and 6.1.1.4'

loop_
_geom_angle_atom_site_label_1
_geom_angle_atom_site_label_2
_geom_angle_atom_site_label_3
_geom_angle
_geom_angle_site_symmetry_1
_geom_angle_site_symmetry_3
_geom_angle_publ_flag
N3 Fe1 N3 93.43(19) . 2 ?
N3 Fe1 N3 93.43(19) . 3 ?
N3 Fe1 N3 93.43(19) 2 3 ?
N3 Fe1 N1 174.80(19) . 3 ?
N3 Fe1 N1 88.90(16) 2 3 ?
N3 Fe1 N1 81.8(2) 3 3 ?
N3 Fe1 N1 88.90(16) . 2 ?
N3 Fe1 N1 81.8(2) 2 2 ?
N3 Fe1 N1 174.80(19) 3 2 ?
N1 Fe1 N1 96.04(17) 3 2 ?
N3 Fe1 N1 81.8(2) . . ?
N3 Fe1 N1 174.80(19) 2 . ?
N3 Fe1 N1 88.90(16) 3 . ?
N1 Fe1 N1 96.04(17) 3 . ?
N1 Fe1 N1 96.04(17) 2 . ?
O3 S1 O3 113.2(3) 3_565 2_665 ?
O3 S1 O3 113.2(3) 3_565 . ?
O3 S1 O3 113.2(3) 2_665 . ?
O3 S1 O2 105.5(3) 3_565 . ?
O3 S1 O2 105.5(3) 2_665 . ?
O3 S1 O2 105.5(3) . . ?
C5 N1 C1 119.0(5) . . ?
C5 N1 Fe1 113.9(4) . . ?
C1 N1 Fe1 127.1(4) . . ?
C2 N2 H2A 120.0 . . ?
C2 N2 H2B 120.0 . . ?
H2A N2 H2B 120.0 . . ?
C10 N3 C6 120.2(5) . . ?
C10 N3 Fe1 125.4(4) . . ?
C6 N3 Fe1 114.3(4) . . ?
C9 N4 H4B 120.0 . . ?
C9 N4 H4C 120.0 . . ?
H4B N4 H4C 120.0 . . ?
C15 N5 C11 115.3(8) . . ?
C16 N6 C12 125.1(8) . . ?
C16 N6 H6A 117.5 . . ?
C12 N6 H6A 117.5 . . ?
C16 N7 C17 127.3(8) . . ?
C16 N7 H7B 116.3 . . ?
C17 N7 H7B 116.3 . . ?
C18 N8 C18 112.4(4) 3_565 . ?
C18 N8 C18 112.4(4) 3_565 2_665 ?
C18 N8 C18 112.4(4) . 2_665 ?
N1 C1 C2 122.4(6) . . ?
N1 C1 H1A 118.8 . . ?
C2 C1 H1A 118.8 . . ?
C1 C2 N2 120.0(6) . . ?
C1 C2 C3 118.6(6) . . ?
N2 C2 C3 121.4(6) . . ?
C4 C3 C2 117.7(6) . . ?
C4 C3 H3A 121.1 . . ?
C2 C3 H3A 121.1 . . ?
C3 C4 C5 122.7(6) . . ?
C3 C4 H4A 118.7 . . ?
C5 C4 H4A 118.7 . . ?
N1 C5 C4 119.6(6) . . ?
N1 C5 C6 114.4(5) . . ?
C4 C5 C6 126.0(6) . . ?
N3 C6 C7 119.8(6) . . ?
N3 C6 C5 115.5(5) . . ?
C7 C6 C5 124.6(6) . . ?
C6 C7 C8 119.1(6) . . ?
C6 C7 H7A 120.4 . . ?
C8 C7 H7A 120.4 . . ?
C9 C8 C7 121.2(7) . . ?
C9 C8 H8A 119.4 . . ?
C7 C8 H8A 119.4 . . ?
N4 C9 C8 120.6(7) . . ?
N4 C9 C10 122.6(7) . . ?
C8 C9 C10 116.4(7) . . ?
N3 C10 C9 123.1(6) . . ?
N3 C10 H10A 118.4 . . ?
C9 C10 H10A 118.4 . . ?
C12 C11 N5 123.6(10) . . ?
C12 C11 H11A 118.2 . . ?
N5 C11 H11A 118.2 . . ?
C13 C12 C11 116.6(11) . . ?
C13 C12 N6 128.4(10) . . ?
C11 C12 N6 114.6(9) . . ?
C12 C13 C14 122.9(10) . . ?
C12 C13 H13A 118.6 . . ?
C14 C13 H13A 118.6 . . ?
C15 C14 C13 119.2(10) . . ?
C15 C14 H14A 120.4 . . ?
C13 C14 H14A 120.4 . . ?
C14 C15 N5 121.5(10) . . ?
C14 C15 H15A 119.2 . . ?
N5 C15 H15A 119.2 . . ?
O1 C16 N6 127.2(10) . . ?
O1 C16 N7 117.4(11) . . ?
N6 C16 N7 115.0(8) . . ?
N7 C17 C18 112.5(7) . . ?
N7 C17 H17A 109.1 . . ?
C18 C17 H17A 109.1 . . ?
N7 C17 H17B 109.1 . . ?
C18 C17 H17B 109.1 . . ?
H17A C17 H17B 107.8 . . ?
C17 C18 N8 112.6(7) . . ?
C17 C18 H18A 109.1 . . ?
N8 C18 H18A 109.1 . . ?
C17 C18 H18B 109.1 . . ?
N8 C18 H18B 109.1 . . ?
H18A C18 H18B 107.8 . . ?

loop_
_geom_bond_atom_site_label_1
_geom_bond_atom_site_label_2
_geom_bond_distance
_geom_bond_site_symmetry_2
_geom_bond_publ_flag
Fe1 N3 1.973(4) . ?
Fe1 N3 1.973(4) 2 ?
Fe1 N3 1.973(4) 3 ?
Fe1 N1 1.980(4) 3 ?
Fe1 N1 1.980(4) 2 ?
Fe1 N1 1.980(4) . ?
S1 O3 1.394(6) 3_565 ?
S1 O3 1.394(6) 2_665 ?
S1 O3 1.394(6) . ?
S1 O2 1.416(10) . ?
N1 C5 1.361(6) . ?
N1 C1 1.363(6) . ?
N2 C2 1.388(7) . ?
N2 H2A 0.8600 . ?
N2 H2B 0.8600 . ?
N3 C10 1.352(6) . ?
N3 C6 1.341(7) . ?
N4 C9 1.347(8) . ?
N4 H4B 0.8600 . ?
N4 H4C 0.8600 . ?
N5 C15 1.389(10) . ?
N5 C11 1.385(10) . ?
N6 C16 1.328(10) . ?
N6 C12 1.389(10) . ?
N6 H6A 0.8600 . ?
N7 C16 1.383(10) . ?
N7 C17 1.441(9) . ?
N7 H7B 0.8600 . ?
N8 C18 1.478(8) 3_565 ?
N8 C18 1.478(8) . ?
N8 C18 1.478(8) 2_665 ?
C1 C2 1.380(7) . ?
C1 H1A 0.9300 . ?
C2 C3 1.407(8) . ?
C3 C4 1.364(8) . ?
C3 H3A 0.9300 . ?
C4 C5 1.377(7) . ?
C4 H4A 0.9300 . ?
C5 C6 1.447(7) . ?
C6 C7 1.392(7) . ?
C7 C8 1.388(9) . ?
C7 H7A 0.9300 . ?
C8 C9 1.379(9) . ?
C8 H8A 0.9300 . ?
C9 C10 1.380(8) . ?
C10 H10A 0.9300 . ?
C11 C12 1.375(10) . ?
C11 H11A 0.9300 . ?
C12 C13 1.319(11) . ?
C13 C14 1.369(11) . ?
C13 H13A 0.9300 . ?
C14 C15 1.332(12) . ?
C14 H14A 0.9300 . ?
C15 H15A 0.9300 . ?
C16 O1 1.225(8) . ?
C17 C18 1.468(9) . ?
C17 H17A 0.9700 . ?
C17 H17B 0.9700 . ?
C18 H18A 0.9700 . ?
C18 H18B 0.9700 . ?

loop_
_geom_hbond_atom_site_label_D
_geom_hbond_atom_site_label_H
_geom_hbond_atom_site_label_A
_geom_hbond_distance_DH
_geom_hbond_distance_HA
_geom_hbond_distance_DA
_geom_hbond_angle_DHA
_geom_hbond_site_symmetry_A
N7 H7B O2 0.86 2.10 2.940(9) 166.3 .
N6 H6A O3 0.86 2.15 2.947(10) 154.2 3_565
N2 H2A O1 0.86 2.43 2.967(8) 121.2 3
N2 H2B O6 0.86 2.40 3.206(13) 156.1 2_665

loop_
_geom_torsion_atom_site_label_1
_geom_torsion_atom_site_label_2
_geom_torsion_atom_site_label_3
_geom_torsion_atom_site_label_4
_geom_torsion
_geom_torsion_site_symmetry_1
_geom_torsion_site_symmetry_2
_geom_torsion_site_symmetry_3
_geom_torsion_site_symmetry_4
_geom_torsion_publ_flag
N3 Fe1 N1 C5 -1.9(3) . . . . ?
N3 Fe1 N1 C5 -25(2) 2 . . . ?
N3 Fe1 N1 C5 91.7(4) 3 . . . ?
N1 Fe1 N1 C5 173.3(3) 3 . . . ?
N1 Fe1 N1 C5 -89.9(4) 2 . . . ?
N3 Fe1 N1 C1 180(54) . . . . ?
N3 Fe1 N1 C1 157(2) 2 . . . ?
N3 Fe1 N1 C1 -86.4(4) 3 . . . ?
N1 Fe1 N1 C1 -4.8(4) 3 . . . ?
N1 Fe1 N1 C1 92.0(3) 2 . . . ?
N3 Fe1 N3 C10 -2.9(5) 2 . . . ?
N3 Fe1 N3 C10 90.7(3) 3 . . . ?
N1 Fe1 N3 C10 114(2) 3 . . . ?
N1 Fe1 N3 C10 -84.6(4) 2 . . . ?
N1 Fe1 N3 C10 179(57) . . . . ?
N3 Fe1 N3 C6 -180(57) 2 . . . ?
N3 Fe1 N3 C6 -86.0(4) 3 . . . ?
N1 Fe1 N3 C6 -63(2) 3 . . . ?
N1 Fe1 N3 C6 98.7(4) 2 . . . ?
N1 Fe1 N3 C6 2.4(3) . . . . ?
C5 N1 C1 C2 -1.1(7) . . . . ?
Fe1 N1 C1 C2 176.9(4) . . . . ?
N1 C1 C2 N2 180.0(4) . . . . ?
N1 C1 C2 C3 2.6(8) . . . . ?
C1 C2 C3 C4 -2.7(9) . . . . ?
N2 C2 C3 C4 -179.9(5) . . . . ?
C2 C3 C4 C5 1.3(9) . . . . ?
C1 N1 C5 C4 -0.4(7) . . . . ?
Fe1 N1 C5 C4 -178.6(4) . . . . ?
C1 N1 C5 C6 179.4(4) . . . . ?
Fe1 N1 C5 C6 1.1(5) . . . . ?
C3 C4 C5 N1 0.2(8) . . . . ?
C3 C4 C5 C6 -179.5(6) . . . . ?
C10 N3 C6 C7 -0.6(7) . . . . ?
Fe1 N3 C6 C7 176.3(4) . . . . ?
C10 N3 C6 C5 -179.4(5) . . . . ?
Fe1 N3 C6 C5 -2.5(6) . . . . ?
N1 C5 C6 N3 0.9(6) . . . . ?
C4 C5 C6 N3 -179(74) . . . . ?
N1 C5 C6 C7 -177.8(5) . . . . ?
C4 C5 C6 C7 2.0(8) . . . . ?
N3 C6 C7 C8 -0.1(8) . . . . ?
C5 C6 C7 C8 178.5(5) . . . . ?
C6 C7 C8 C9 2.8(9) . . . . ?
C7 C8 C9 N4 -178.1(6) . . . . ?
C7 C8 C9 C10 -4.4(10) . . . . ?
C6 N3 C10 C9 -1.3(8) . . . . ?
Fe1 N3 C10 C9 -177.8(4) . . . . ?
N4 C9 C10 N3 177.3(6) . . . . ?
C8 C9 C10 N3 3.7(10) . . . . ?
C15 N5 C11 C12 -2.5(11) . . . . ?
N5 C11 C12 C13 3.6(12) . . . . ?
N5 C11 C12 N6 176.5(7) . . . . ?
C16 N6 C12 C13 -15.8(13) . . . . ?
C16 N6 C12 C11 172.3(7) . . . . ?
C11 C12 C13 C14 -7.8(14) . . . . ?
N6 C12 C13 C14 -179.5(9) . . . . ?
C12 C13 C14 C15 11.0(17) . . . . ?
C13 C14 C15 N5 -9.6(17) . . . . ?
C11 N5 C15 C14 5.5(13) . . . . ?
C12 N6 C16 O1 -6.2(13) . . . . ?
C12 N6 C16 N7 166.0(6) . . . . ?
C17 N7 C16 O1 -7.8(11) . . . . ?
C17 N7 C16 N6 179.1(7) . . . . ?
C16 N7 C17 C18 -101.7(9) . . . . ?
N7 C17 C18 N8 -64.0(10) . . . . ?
C18 N8 C18 C17 146.6(9) 3_565 . . . ?
C18 N8 C18 C17 -85.4(11) 2_665 . . . ?
